data_7150956
loop_
_publ_author_name
'Leriche, Philippe'
'Aillerie, David'
'Roquet, Sophie'
'Allain, Magali'
'Cravino, Antonio'
'Fr\`ere, Pierre'
'Roncali, Jean'

_publ_section_title
;
 3D-conjugated systems based on oligothiophenes and phosphorus nodes
;
_journal_issue 17
_journal_name_full 'Organic &amp; Biomolecular Chemistry'
_journal_page_first 3202
_journal_page_last 3207
_journal_paper_doi 10.1039/b806169f
_journal_volume 6
_journal_year 2008
_chemical_formula_moiety 'C12 H6 Br3 O1 P1 S3'
_chemical_formula_sum 'C12 H6 Br3 O P S3'
_chemical_formula_weight 533.05
_space_group_IT_number 14
_symmetry_cell_setting monoclinic
_symmetry_space_group_name_Hall '-P 2yn'
_symmetry_space_group_name_H-M 'P 1 21/n 1'
_audit_creation_date 2005-09-21T18:09:06-00:00
_audit_creation_method 'WinGX routine CIF_UPDATE'
_cell_angle_alpha 90
_cell_angle_beta 102.87(1)
_cell_angle_gamma 90
_cell_formula_units_Z 4
_cell_length_a 9.8214(9)
_cell_length_b 9.4798(8)
_cell_length_c 18.488(2)
_cell_measurement_reflns_used 8000
_cell_measurement_temperature 293(2)
_cell_measurement_theta_max 25.8
_cell_measurement_theta_min 2.2
_cell_volume 1678.1(3)
_computing_cell_refinement 'SELECT,CELL, STOE IPDS'
_computing_data_collection 'EXPOSE, STOE IPDS'
_computing_data_reduction 'INTEGRATE, STOE IPDS'
_computing_molecular_graphics 'DIAMOND 3.0e (Crystal Impact GbR 2004)'
_computing_publication_material 'WinGX publication routines (Farrugia, 1999)'
_computing_structure_refinement 'SHELXL-97 (Sheldrick, 1997)'
_computing_structure_solution 'Direct methods (Sir92,Altomare et al.,1993)'
_diffrn_detector_area_resol_mean 6.66
_diffrn_measured_fraction_theta_full 0.996
_diffrn_measured_fraction_theta_max 0.996
_diffrn_measurement_device_type 'STOE IPDS'
_diffrn_measurement_method 'Oscillation Phi Incr 1.3 deg'
_diffrn_radiation_type MoK\a
_diffrn_radiation_wavelength 0.71073
_diffrn_reflns_av_R_equivalents 0.0804
_diffrn_reflns_limit_h_max 12
_diffrn_reflns_limit_h_min -12
_diffrn_reflns_limit_k_max 11
_diffrn_reflns_limit_k_min -11
_diffrn_reflns_limit_l_max 22
_diffrn_reflns_limit_l_min -22
_diffrn_reflns_number 13628
_diffrn_reflns_theta_full 25.89
_diffrn_reflns_theta_max 25.89
_diffrn_reflns_theta_min 2.17
_exptl_absorpt_coefficient_mu 7.671
_exptl_absorpt_correction_T_max 0.3758
_exptl_absorpt_correction_T_min 0.1043
_exptl_absorpt_correction_type gaussian
_exptl_absorpt_process_details
;
PLATON-ABSGAUSS : Spek, A.L. (2003), J.Appl.Cryst. 36, 7-13
;
_exptl_crystal_colour colorless
_exptl_crystal_density_diffrn 2.11
_exptl_crystal_density_method 'not measured'
_exptl_crystal_description prism
_exptl_crystal_F_000 1016
_exptl_crystal_size_max 0.48
_exptl_crystal_size_mid 0.27
_exptl_crystal_size_min 0.13
_refine_diff_density_max 1.512
_refine_diff_density_min -1.339
_refine_ls_extinction_method none
_refine_ls_goodness_of_fit_ref 1.002
_refine_ls_hydrogen_treatment constr
_refine_ls_matrix_type full
_refine_ls_number_parameters 181
_refine_ls_number_reflns 3243
_refine_ls_number_restraints 0
_refine_ls_restrained_S_all 1.002
_refine_ls_R_factor_gt 0.0538
_refine_ls_shift/su_max 0.001
_refine_ls_structure_factor_coef Fsqd
_refine_ls_weighting_details 'calc w=1/[\s^2^(Fo^2^)+(0.0967P)^2^+0.0000P] where P=(Fo^2^+2Fc^2^)/3'
_refine_ls_weighting_scheme calc
_refine_ls_wR_factor_ref 0.1546
_reflns_number_gt 2192
_reflns_number_total 3243
_reflns_threshold_expression >2sigma(I)
_cod_data_source_file b806169f.txt
_cod_data_source_block lph668
_cod_original_sg_symbol_H-M 'P 21/n'
_cod_database_code 7150956

loop_
_symmetry_equiv_pos_as_xyz
'x, y, z'
'-x+1/2, y+1/2, -z+1/2'
'-x, -y, -z'
'x-1/2, -y-1/2, z-1/2'

loop_
_atom_site_label
_atom_site_type_symbol
_atom_site_fract_x
_atom_site_fract_y
_atom_site_fract_z
_atom_site_U_iso_or_equiv
_atom_site_adp_type
_atom_site_occupancy
_atom_site_calc_flag
_atom_site_refinement_flags
_atom_site_disorder_group
_atom_site_disorder_assembly
C01 C 0.5421(7) 0.1177(7) 0.7528(3) 0.0398(14) Uani 1 d . . .
C02 C 0.5112(8) -0.0033(7) 0.7854(4) 0.0489(17) Uani 1 d . . .
H02 H 0.4688 -0.0803 0.7582 0.059 Uiso 1 calc R . .
C03 C 0.5483(9) -0.0027(9) 0.8634(4) 0.062(2) Uani 1 d . . .
H03 H 0.5316 -0.0767 0.8932 0.075 Uiso 1 calc R . .
C04 C 0.6104(9) 0.1174(9) 0.8887(4) 0.0561(19) Uani 1 d . . .
C05 C 0.6740(7) 0.1204(8) 0.6293(4) 0.0438(15) Uani 1 d . . .
C06 C 0.6865(8) 0.0863(11) 0.5593(4) 0.066(2) Uani 1 d . . .
H06 H 0.6105 0.073 0.5197 0.08 Uiso 1 calc R . .
C07 C 0.8272(8) 0.0733(9) 0.5531(4) 0.057(2) Uani 1 d . . .
H07 H 0.854 0.0526 0.5091 0.069 Uiso 1 calc R . .
C08 C 0.9173(7) 0.0943(7) 0.6182(4) 0.0423(15) Uani 1 d . . .
C09 C 0.4877(7) 0.3377(7) 0.6457(4) 0.0419(15) Uani 1 d . . .
C10 C 0.5541(7) 0.4341(9) 0.6106(4) 0.0558(19) Uani 1 d . . .
H10 H 0.6318 0.4124 0.5917 0.067 Uiso 1 calc R . .
C11 C 0.4935(9) 0.5697(9) 0.6058(5) 0.067(2) Uani 1 d . . .
H11 H 0.5265 0.6464 0.5835 0.081 Uiso 1 calc R . .
C12 C 0.3845(8) 0.5751(8) 0.6367(4) 0.0536(18) Uani 1 d . . .
O01 O 0.3990(5) 0.0645(5) 0.6129(3) 0.0527(12) Uani 1 d . . .
P01 P 0.51363(17) 0.15149(19) 0.65605(9) 0.0379(4) Uani 1 d . . .
S01 S 0.6226(2) 0.2351(2) 0.81976(10) 0.0527(5) Uani 1 d . . .
S02 S 0.83565(16) 0.1314(2) 0.68904(9) 0.0420(4) Uani 1 d . . .
S03 S 0.3500(2) 0.4171(2) 0.67354(10) 0.0504(4) Uani 1 d . . .
Br01 Br 0.67873(14) 0.16868(14) 0.98715(5) 0.0970(4) Uani 1 d . . .
Br02 Br 1.11125(7) 0.08464(8) 0.63463(4) 0.0512(2) Uani 1 d . . .
Br03 Br 0.27060(11) 0.73193(10) 0.64297(6) 0.0795(3) Uani 1 d . . .

loop_
_atom_site_aniso_label
_atom_site_aniso_U_11
_atom_site_aniso_U_22
_atom_site_aniso_U_33
_atom_site_aniso_U_23
_atom_site_aniso_U_13
_atom_site_aniso_U_12
C01 0.039(3) 0.043(4) 0.038(3) -0.005(3) 0.010(3) 0.005(3)
C02 0.055(4) 0.039(4) 0.054(4) 0.005(3) 0.016(3) -0.001(3)
C03 0.081(6) 0.052(5) 0.057(4) 0.013(4) 0.019(4) 0.012(4)
C04 0.063(5) 0.066(5) 0.041(4) 0.003(3) 0.016(3) 0.013(4)
C05 0.038(3) 0.054(4) 0.038(3) -0.008(3) 0.006(3) 0.000(3)
C06 0.045(4) 0.115(8) 0.038(4) -0.018(4) 0.006(3) 0.000(5)
C07 0.049(4) 0.083(6) 0.042(4) -0.009(4) 0.016(3) 0.007(4)
C08 0.047(4) 0.041(4) 0.043(3) 0.002(3) 0.016(3) 0.003(3)
C09 0.040(3) 0.046(4) 0.036(3) 0.003(3) 0.002(3) 0.001(3)
C10 0.038(3) 0.070(5) 0.062(4) 0.019(4) 0.015(3) -0.006(4)
C11 0.063(5) 0.056(5) 0.081(6) 0.022(4) 0.012(4) -0.010(4)
C12 0.058(4) 0.046(4) 0.049(4) 0.004(3) -0.005(3) -0.005(4)
O01 0.040(3) 0.058(3) 0.055(3) -0.009(2) 0.000(2) -0.003(2)
P01 0.0318(8) 0.0455(10) 0.0349(8) -0.0029(7) 0.0045(6) -0.0004(7)
S01 0.0663(11) 0.0487(10) 0.0404(9) -0.0057(8) 0.0061(8) -0.0027(9)
S02 0.0358(8) 0.0549(10) 0.0352(8) -0.0044(7) 0.0077(6) 0.0027(7)
S03 0.0579(10) 0.0426(10) 0.0527(10) 0.0027(8) 0.0167(8) 0.0047(9)
Br01 0.1278(10) 0.1180(9) 0.0383(4) -0.0054(5) 0.0035(5) 0.0219(7)
Br02 0.0401(4) 0.0584(5) 0.0582(4) 0.0067(3) 0.0176(3) 0.0053(3)
Br03 0.0890(7) 0.0455(5) 0.0954(7) 0.0006(4) 0.0017(5) 0.0095(5)

loop_
_atom_type_symbol
_atom_type_description
_atom_type_scat_dispersion_real
_atom_type_scat_dispersion_imag
_atom_type_scat_source
C C 0.0033 0.0016 'International Tables Vol C Tables 4.2.6.8 and 6.1.1.4'
H H 0 0 'International Tables Vol C Tables 4.2.6.8 and 6.1.1.4'
O O 0.0106 0.006 'International Tables Vol C Tables 4.2.6.8 and 6.1.1.4'
P P 0.1023 0.0942 'International Tables Vol C Tables 4.2.6.8 and 6.1.1.4'
S S 0.1246 0.1234 'International Tables Vol C Tables 4.2.6.8 and 6.1.1.4'
Br Br -0.2901 2.4595 'International Tables Vol C Tables 4.2.6.8 and 6.1.1.4'

loop_
_geom_angle_atom_site_label_1
_geom_angle_atom_site_label_2
_geom_angle_atom_site_label_3
_geom_angle
_geom_angle_site_symmetry_1
_geom_angle_site_symmetry_3
_geom_angle_publ_flag
C02 C01 S01 109.8(5) . . ?
C02 C01 P01 126.6(5) . . ?
S01 C01 P01 123.5(4) . . ?
C01 C02 C03 114.7(7) . . ?
C04 C03 C02 111.1(7) . . ?
C03 C04 S01 113.4(6) . . ?
C03 C04 Br01 127.4(6) . . ?
S01 C04 Br01 119.1(5) . . ?
C06 C05 S02 110.9(5) . . ?
C06 C05 P01 125.1(6) . . ?
S02 C05 P01 124.0(4) . . ?
C05 C06 C07 113.0(7) . . ?
C08 C07 C06 112.1(6) . . ?
C07 C08 S02 112.9(5) . . ?
C07 C08 Br02 125.8(5) . . ?
S02 C08 Br02 121.3(4) . . ?
C10 C09 S03 109.8(5) . . ?
C10 C09 P01 129.7(6) . . ?
S03 C09 P01 120.2(4) . . ?
C09 C10 C11 113.5(7) . . ?
C12 C11 C10 112.3(7) . . ?
C11 C12 S03 112.9(6) . . ?
C11 C12 Br03 127.5(6) . . ?
S03 C12 Br03 119.7(5) . . ?
O01 P01 C01 111.9(3) . . ?
O01 P01 C05 111.9(3) . . ?
C01 P01 C05 107.4(3) . . ?
O01 P01 C09 114.8(3) . . ?
C01 P01 C09 105.8(3) . . ?
C05 P01 C09 104.4(3) . . ?
C04 S01 C01 90.9(4) . . ?
C08 S02 C05 91.1(3) . . ?
C12 S03 C09 91.5(4) . . ?

loop_
_geom_bond_atom_site_label_1
_geom_bond_atom_site_label_2
_geom_bond_distance
_geom_bond_site_symmetry_2
_geom_bond_publ_flag
C01 C02 1.360(9) . ?
C01 S01 1.721(7) . ?
C01 P01 1.777(7) . ?
C02 C03 1.407(11) . ?
C03 C04 1.326(12) . ?
C04 S01 1.718(8) . ?
C04 Br01 1.859(8) . ?
C05 C06 1.367(10) . ?
C05 S02 1.723(7) . ?
C05 P01 1.778(7) . ?
C06 C07 1.417(10) . ?
C07 C08 1.340(10) . ?
C08 S02 1.717(6) . ?
C08 Br02 1.863(7) . ?
C09 C10 1.368(10) . ?
C09 S03 1.723(7) . ?
C09 P01 1.787(7) . ?
C10 C11 1.411(12) . ?
C11 C12 1.322(11) . ?
C12 S03 1.710(8) . ?
C12 Br03 1.879(8) . ?
O01 P01 1.477(5) . ?

loop_
_cod_related_entry_id
_cod_related_entry_database
_cod_related_entry_code
1 ChemSpider 25938566
